data_7247182
loop_
_publ_author_name
'Bhoday, Harmeet'
'Yang, Kaidi'
'Kelley, Steven P.'
'Glaser, Rainer'

_publ_section_title
;
 Crystal environment induced symmetry reduction (CEISR): deep analysis of
 para-chloroacetophenone azine and generalization
;
_journal_issue 33
_journal_name_full CrystEngComm
_journal_page_first 4638
_journal_page_last 4657
_journal_paper_doi 10.1039/D3CE00676J
_journal_volume 25
_journal_year 2023
_chemical_formula_moiety 'C16 H14 Br2 N2'
_chemical_formula_sum 'C16 H14 Br2 N2'
_chemical_formula_weight 394.11
_chemical_name_systematic '4-bromoacetophenone azine'
_space_group_crystal_system orthorhombic
_space_group_IT_number 61
_space_group_name_Hall '-P 2ac 2ab'
_space_group_name_H-M_alt 'P b c a'
_atom_sites_solution_hydrogens geom
_atom_sites_solution_primary direct
_atom_sites_solution_secondary difmap
_audit_block_doi 10.5517/ccdc.csd.cc2f7mv5
_audit_creation_date 2023-02-10
_audit_creation_method
;
Olex2 1.2
(compiled 2018.05.29 svn.r3508 for OlexSys, GUI svn.r5506)
;
_audit_update_record
;
2023-02-13 deposited with the CCDC.	2023-07-31 downloaded from the CCDC.
;
_cell_angle_alpha 90
_cell_angle_beta 90
_cell_angle_gamma 90
_cell_formula_units_Z 8
_cell_length_a 9.3239(7)
_cell_length_b 10.3551(7)
_cell_length_c 30.346(2)
_cell_measurement_reflns_used 9755
_cell_measurement_temperature 100.0
_cell_measurement_theta_max 35.27
_cell_measurement_theta_min 2.56
_cell_volume 2929.9(4)
_computing_cell_refinement 'Bruker Apex4 V.2022.1-1/SAINT V8.40B'
_computing_data_collection 'Bruker Apex4 V.2022.1-1'
_computing_data_reduction 'Bruker Apex4 V.2022.1-1/SAINT V8.40B'
_computing_molecular_graphics 'Olex2 (Dolomanov et al., 2009)'
_computing_publication_material 'Olex2 (Dolomanov et al., 2009)'
_computing_structure_refinement 'ShelXL (Sheldrick, 2015)'
_computing_structure_solution 'ShelXS (Sheldrick, 2008)'
_diffrn_ambient_temperature 100.0
_diffrn_measured_fraction_theta_full 0.999
_diffrn_measured_fraction_theta_max 0.910
_diffrn_measurement_device_type 'Bruker Photon II CMOS area detector'
_diffrn_measurement_method 'shutterless omega and phi scans'
_diffrn_radiation_monochromator 'mirror optics'
_diffrn_radiation_type MoK\a
_diffrn_radiation_wavelength 0.71073
_diffrn_reflns_av_R_equivalents 0.0480
_diffrn_reflns_av_unetI/netI 0.0286
_diffrn_reflns_Laue_measured_fraction_full 0.999
_diffrn_reflns_Laue_measured_fraction_max 0.910
_diffrn_reflns_limit_h_max 14
_diffrn_reflns_limit_h_min -14
_diffrn_reflns_limit_k_max 15
_diffrn_reflns_limit_k_min -15
_diffrn_reflns_limit_l_max 44
_diffrn_reflns_limit_l_min -49
_diffrn_reflns_number 89495
_diffrn_reflns_point_group_measured_fraction_full 0.999
_diffrn_reflns_point_group_measured_fraction_max 0.910
_diffrn_reflns_theta_full 25.242
_diffrn_reflns_theta_max 35.610
_diffrn_reflns_theta_min 2.564
_diffrn_source 'Incoatec IMuS microfocus Mo tube'
_diffrn_standards_number 0
_exptl_absorpt_coefficient_mu 5.524
_exptl_absorpt_correction_T_max 0.7470
_exptl_absorpt_correction_T_min 0.3416
_exptl_absorpt_correction_type multi-scan
_exptl_absorpt_process_details 'Bruker AXScale'
_exptl_crystal_colour colourless
_exptl_crystal_colour_primary colourless
_exptl_crystal_density_diffrn 1.787
_exptl_crystal_description tablet
_exptl_crystal_F_000 1552
_exptl_crystal_size_max 0.32
_exptl_crystal_size_mid 0.28
_exptl_crystal_size_min 0.1
_refine_diff_density_max 0.813
_refine_diff_density_min -0.663
_refine_diff_density_rms 0.110
_refine_ls_extinction_method none
_refine_ls_goodness_of_fit_ref 1.076
_refine_ls_hydrogen_treatment constr
_refine_ls_matrix_type full
_refine_ls_number_parameters 183
_refine_ls_number_reflns 6144
_refine_ls_number_restraints 0
_refine_ls_restrained_S_all 1.076
_refine_ls_R_factor_all 0.0476
_refine_ls_R_factor_gt 0.0319
_refine_ls_shift/su_max 0.002
_refine_ls_shift/su_mean 0.000
_refine_ls_structure_factor_coef Fsqd
_refine_ls_weighting_details 'w=1/[\s^2^(Fo^2^)+(0.0239P)^2^+2.2119P] where P=(Fo^2^+2Fc^2^)/3'
_refine_ls_weighting_scheme calc
_refine_ls_wR_factor_gt 0.0583
_refine_ls_wR_factor_ref 0.0627
_reflns_Friedel_coverage 0.000
_reflns_number_gt 5045
_reflns_number_total 6144
_reflns_threshold_expression 'I > 2\s(I)'
_cod_data_source_file d3ce00676j2.cif
_cod_data_source_block s1_CCDC3
_cod_depositor_comments 'Adding full bibliography for 7247179--7247182.cif.'
_cod_database_code 7247182
_shelx_shelxl_version_number 2017/1
_shelx_space_group_comment
;
The symmetry employed for this shelxl refinement is uniquely defined
by the following loop, which should always be used as a source of
symmetry information in preference to the above space-group names.
They are only intended as comments.
;
_shelx_estimated_absorpt_t_max 0.608
_shelx_estimated_absorpt_t_min 0.271
_olex2_refinement_description
;
1. Fixed Uiso
 At 1.2 times of:
  All C(H) groups
 At 1.5 times of:
  All C(H,H,H) groups
2.a Aromatic/amide H refined with riding coordinates:
 C3(H3), C11(H11), C14(H14), C15(H15), C2(H2), C6(H6), C5(H5), C12(H12)
2.b Idealised Me refined as rotating group:
 C16(H16A,H16B,H16C), C8(H8A,H8B,H8C)
;
_olex2_submission_special_instructions 'No special instructions were received'

loop_
_space_group_symop_operation_xyz
'x, y, z'
'-x+1/2, -y, z+1/2'
'x+1/2, -y+1/2, -z'
'-x, y+1/2, -z+1/2'
'-x, -y, -z'
'x-1/2, y, -z-1/2'
'-x-1/2, y-1/2, z'
'x, -y-1/2, z-1/2'

loop_
_atom_site_label
_atom_site_type_symbol
_atom_site_fract_x
_atom_site_fract_y
_atom_site_fract_z
_atom_site_U_iso_or_equiv
_atom_site_adp_type
_atom_site_occupancy
_atom_site_site_symmetry_order
_atom_site_calc_flag
_atom_site_refinement_flags_posn
_atom_site_refinement_flags_adp
_atom_site_refinement_flags_occupancy
_atom_site_disorder_assembly
_atom_site_disorder_group
Br1 Br 0.89224(2) 0.02138(2) 0.15806(2) 0.01721(4) Uani 1 1 d . . . . .
Br2 Br 0.92165(2) 0.74329(2) -0.26888(2) 0.01992(4) Uani 1 1 d . . . . .
N1 N 0.91929(13) 0.41318(12) -0.07567(4) 0.0141(2) Uani 1 1 d . . . . .
N2 N 0.91643(13) 0.32969(12) -0.03973(4) 0.0138(2) Uani 1 1 d . . . . .
C4 C 0.88894(15) 0.45251(13) -0.15135(4) 0.0120(2) Uani 1 1 d . . . . .
C3 C 0.99784(16) 0.54592(14) -0.15265(5) 0.0147(3) Uani 1 1 d . . . . .
H3 H 1.064699 0.551396 -0.129098 0.018 Uiso 1 1 calc R . . . .
C10 C 0.86579(15) 0.29253(13) 0.03513(4) 0.0121(2) Uani 1 1 d . . . . .
C7 C 0.87648(15) 0.36560(13) -0.11263(4) 0.0125(2) Uani 1 1 d . . . . .
C9 C 0.85824(15) 0.37572(13) -0.00459(4) 0.0117(2) Uani 1 1 d . . . . .
C11 C 0.98097(15) 0.20675(14) 0.04043(5) 0.0145(2) Uani 1 1 d . . . . .
H11 H 1.054406 0.203749 0.018754 0.017 Uiso 1 1 calc R . . . .
C16 C 0.78478(16) 0.50438(14) -0.00154(5) 0.0152(3) Uani 1 1 d . . . . .
H16A H 0.817302 0.559897 -0.025709 0.023 Uiso 1 1 calc GR . . . .
H16B H 0.808286 0.545047 0.026711 0.023 Uiso 1 1 calc GR . . . .
H16C H 0.680767 0.492187 -0.003631 0.023 Uiso 1 1 calc GR . . . .
C14 C 0.76581(15) 0.21576(14) 0.10410(4) 0.0138(2) Uani 1 1 d . . . . .
H14 H 0.692423 0.218067 0.125802 0.017 Uiso 1 1 calc R . . . .
C1 C 0.90831(16) 0.62276(14) -0.22179(4) 0.0139(3) Uani 1 1 d . . . . .
C15 C 0.75986(15) 0.29699(14) 0.06748(4) 0.0131(2) Uani 1 1 d . . . . .
H15 H 0.682566 0.356146 0.064562 0.016 Uiso 1 1 calc R . . . .
C13 C 0.88072(15) 0.13153(14) 0.10829(4) 0.0133(2) Uani 1 1 d . . . . .
C2 C 1.00889(16) 0.63045(14) -0.18801(5) 0.0158(3) Uani 1 1 d . . . . .
H2 H 1.083860 0.692494 -0.189117 0.019 Uiso 1 1 calc R . . . .
C8 C 0.81591(18) 0.23222(14) -0.11840(5) 0.0184(3) Uani 1 1 d . . . . .
H8A H 0.851698 0.175972 -0.094873 0.028 Uiso 1 1 calc GR . . . .
H8B H 0.845548 0.197645 -0.147055 0.028 Uiso 1 1 calc GR . . . .
H8C H 0.710985 0.236029 -0.117052 0.028 Uiso 1 1 calc GR . . . .
C6 C 0.80000(16) 0.53088(14) -0.22159(5) 0.0151(3) Uani 1 1 d . . . . .
H6 H 0.732485 0.526751 -0.244989 0.018 Uiso 1 1 calc R . . . .
C5 C 0.79220(15) 0.44470(14) -0.18635(4) 0.0137(2) Uani 1 1 d . . . . .
H5 H 0.720132 0.379850 -0.186165 0.016 Uiso 1 1 calc R . . . .
C12 C 0.98913(16) 0.12641(14) 0.07682(5) 0.0152(3) Uani 1 1 d . . . . .
H12 H 1.067534 0.068684 0.080252 0.018 Uiso 1 1 calc R . . . .

loop_
_atom_site_aniso_label
_atom_site_aniso_U_11
_atom_site_aniso_U_22
_atom_site_aniso_U_33
_atom_site_aniso_U_23
_atom_site_aniso_U_13
_atom_site_aniso_U_12
Br1 0.02054(7) 0.01797(7) 0.01311(7) 0.00452(5) -0.00201(5) -0.00166(5)
Br2 0.03290(9) 0.01610(7) 0.01076(6) 0.00109(5) 0.00253(5) -0.00192(6)
N1 0.0162(5) 0.0153(5) 0.0108(5) 0.0014(4) 0.0003(4) -0.0007(4)
N2 0.0160(6) 0.0142(5) 0.0110(5) 0.0003(4) 0.0001(4) -0.0004(4)
C4 0.0128(6) 0.0125(6) 0.0107(5) -0.0014(4) 0.0020(4) 0.0005(5)
C3 0.0142(6) 0.0169(6) 0.0130(6) -0.0015(5) -0.0004(5) -0.0025(5)
C10 0.0138(6) 0.0115(6) 0.0110(6) -0.0010(5) -0.0012(4) -0.0006(5)
C7 0.0119(6) 0.0133(6) 0.0124(6) -0.0003(5) 0.0023(5) 0.0015(5)
C9 0.0116(6) 0.0119(6) 0.0115(6) -0.0007(5) -0.0012(4) -0.0014(4)
C11 0.0133(6) 0.0157(6) 0.0146(6) 0.0004(5) 0.0018(5) 0.0002(5)
C16 0.0194(7) 0.0124(6) 0.0138(6) -0.0012(5) -0.0007(5) 0.0009(5)
C14 0.0147(6) 0.0155(6) 0.0113(6) -0.0009(5) 0.0005(5) -0.0013(5)
C1 0.0196(7) 0.0135(6) 0.0087(5) -0.0004(5) 0.0030(5) 0.0007(5)
C15 0.0142(6) 0.0137(6) 0.0115(5) -0.0014(5) -0.0009(5) 0.0001(5)
C13 0.0160(6) 0.0138(6) 0.0102(5) 0.0014(5) -0.0019(5) -0.0025(5)
C2 0.0170(6) 0.0163(6) 0.0142(6) -0.0006(5) 0.0017(5) -0.0046(5)
C8 0.0257(8) 0.0134(6) 0.0160(6) -0.0011(5) 0.0016(6) -0.0022(5)
C6 0.0170(6) 0.0167(6) 0.0117(6) -0.0014(5) -0.0010(5) -0.0001(5)
C5 0.0139(6) 0.0145(6) 0.0127(6) -0.0024(5) 0.0001(5) -0.0012(5)
C12 0.0148(6) 0.0162(6) 0.0146(6) 0.0014(5) -0.0003(5) 0.0010(5)

loop_
_atom_type_symbol
_atom_type_description
_atom_type_scat_dispersion_real
_atom_type_scat_dispersion_imag
_atom_type_scat_source
C C 0.0033 0.0016 'International Tables Vol C Tables 4.2.6.8 and 6.1.1.4'
H H 0.0000 0.0000 'International Tables Vol C Tables 4.2.6.8 and 6.1.1.4'
N N 0.0061 0.0033 'International Tables Vol C Tables 4.2.6.8 and 6.1.1.4'
Br Br -0.2901 2.4595 'International Tables Vol C Tables 4.2.6.8 and 6.1.1.4'

loop_
_geom_angle_atom_site_label_1
_geom_angle_atom_site_label_2
_geom_angle_atom_site_label_3
_geom_angle
_geom_angle_site_symmetry_1
_geom_angle_site_symmetry_3
_geom_angle_publ_flag
C7 N1 N2 116.01(12) . . ?
C9 N2 N1 115.28(12) . . ?
C3 C4 C7 119.79(12) . . ?
C5 C4 C3 119.10(13) . . ?
C5 C4 C7 121.10(13) . . ?
C2 C3 C4 120.67(13) . . ?
C11 C10 C9 119.82(12) . . ?
C15 C10 C9 121.32(12) . . ?
C15 C10 C11 118.86(13) . . ?
N1 C7 C4 115.65(12) . . ?
N1 C7 C8 124.72(13) . . ?
C4 C7 C8 119.62(12) . . ?
N2 C9 C10 115.97(12) . . ?
N2 C9 C16 124.88(13) . . ?
C10 C9 C16 119.15(12) . . ?
C12 C11 C10 120.93(13) . . ?
C13 C14 C15 118.87(13) . . ?
C2 C1 Br2 118.16(11) . . ?
C6 C1 Br2 120.07(11) . . ?
C6 C1 C2 121.76(13) . . ?
C10 C15 C14 120.88(13) . . ?
C14 C13 Br1 119.67(10) . . ?
C14 C13 C12 121.47(13) . . ?
C12 C13 Br1 118.86(11) . . ?
C3 C2 C1 118.89(13) . . ?
C1 C6 C5 118.70(13) . . ?
C6 C5 C4 120.84(13) . . ?
C11 C12 C13 118.97(13) . . ?

loop_
_geom_bond_atom_site_label_1
_geom_bond_atom_site_label_2
_geom_bond_distance
_geom_bond_site_symmetry_2
_geom_bond_publ_flag
Br1 C13 1.8958(14) . ?
Br2 C1 1.9013(14) . ?
N1 N2 1.3920(17) . ?
N1 C7 1.2882(18) . ?
N2 C9 1.2879(18) . ?
C4 C3 1.403(2) . ?
C4 C7 1.4847(19) . ?
C4 C5 1.3957(19) . ?
C3 C2 1.389(2) . ?
C10 C9 1.4831(19) . ?
C10 C11 1.403(2) . ?
C10 C15 1.393(2) . ?
C7 C8 1.502(2) . ?
C9 C16 1.5009(19) . ?
C11 C12 1.385(2) . ?
C14 C15 1.3947(19) . ?
C14 C13 1.387(2) . ?
C1 C2 1.392(2) . ?
C1 C6 1.387(2) . ?
C13 C12 1.392(2) . ?
C6 C5 1.395(2) . ?
